data_1564294
loop_
_publ_author_name
'Soliman, Saied M.'
'Elsilk, Sobhy E.'
'El-Faham, Ayman'

_publ_section_title
;
 Syntheses, structure, Hirshfeld analysis and antimicrobial activity of
 four new Co(II) complexes with s-triazine-based pincer ligand
;
_journal_name_full 'Inorganica Chimica Acta'
_journal_page_first 119753
_journal_paper_doi 10.1016/j.ica.2020.119753
_journal_volume 510
_journal_year 2020
_chemical_formula_sum 'C14 H21 Cl2 Co N7 O3'
_chemical_formula_weight 465.21
_space_group_crystal_system monoclinic
_space_group_IT_number 11
_space_group_name_Hall '-P 2yb'
_space_group_name_H-M_alt 'P 1 21/m 1'
_atom_sites_solution_hydrogens mixed
_audit_creation_method SHELXL-2014/7
_cell_angle_alpha 90
_cell_angle_beta 95.582(2)
_cell_angle_gamma 90
_cell_formula_units_Z 2
_cell_length_a 11.1782(7)
_cell_length_b 7.3754(4)
_cell_length_c 12.4363(9)
_cell_measurement_reflns_used 9950
_cell_measurement_temperature 293(2)
_cell_measurement_theta_max 25.47
_cell_measurement_theta_min 2.35
_cell_volume 1020.43(11)
_computing_cell_refinement 'Bruker SAINT'
_computing_data_collection 'Bruker APEX2'
_computing_data_reduction 'Bruker SAINT'
_computing_molecular_graphics 'Bruker SHELXTL'
_computing_publication_material 'Mercury 3.8'
_computing_structure_refinement 'SHELXL-2013 (Sheldrick, 2008)'
_computing_structure_solution 'SHELXS-2013 (Sheldrick 2008)'
_diffrn_ambient_temperature 293(2)
_diffrn_measured_fraction_theta_full 0.995
_diffrn_measured_fraction_theta_max 0.995
_diffrn_measurement_device_type 'Bruker APEX-II CCD'
_diffrn_measurement_method '\f and \w scans'
_diffrn_radiation_type MoK\a
_diffrn_radiation_wavelength 0.71073
_diffrn_reflns_av_R_equivalents 0.0337
_diffrn_reflns_av_unetI/netI 0.0191
_diffrn_reflns_Laue_measured_fraction_full 0.995
_diffrn_reflns_Laue_measured_fraction_max 0.995
_diffrn_reflns_limit_h_max 13
_diffrn_reflns_limit_h_min -13
_diffrn_reflns_limit_k_max 8
_diffrn_reflns_limit_k_min -7
_diffrn_reflns_limit_l_max 14
_diffrn_reflns_limit_l_min -14
_diffrn_reflns_number 17812
_diffrn_reflns_point_group_measured_fraction_full 0.995
_diffrn_reflns_point_group_measured_fraction_max 0.995
_diffrn_reflns_theta_full 25.225
_diffrn_reflns_theta_max 25.225
_diffrn_reflns_theta_min 2.578
_exptl_absorpt_coefficient_mu 1.132
_exptl_absorpt_correction_T_max 0.7454
_exptl_absorpt_correction_T_min 0.6257
_exptl_absorpt_correction_type multi-scan
_exptl_absorpt_process_details 'SADABS (Sheldrick, 2012)'
_exptl_crystal_colour pink
_exptl_crystal_density_diffrn 1.514
_exptl_crystal_description block
_exptl_crystal_F_000 478
_exptl_crystal_size_max 0.280
_exptl_crystal_size_mid 0.172
_exptl_crystal_size_min 0.094
_refine_diff_density_max 0.626
_refine_diff_density_min -0.366
_refine_diff_density_rms 0.065
_refine_ls_extinction_coef 0.009(2)
_refine_ls_extinction_expression Fc^*^=kFc[1+0.001xFc^2^\l^3^/sin(2\q)]^-1/4^
_refine_ls_extinction_method 'SHELXL-2014/7 (Sheldrick 2014'
_refine_ls_goodness_of_fit_ref 1.117
_refine_ls_hydrogen_treatment mixed
_refine_ls_matrix_type full
_refine_ls_number_parameters 190
_refine_ls_number_reflns 1983
_refine_ls_number_restraints 12
_refine_ls_restrained_S_all 1.114
_refine_ls_R_factor_all 0.0385
_refine_ls_R_factor_gt 0.0331
_refine_ls_shift/su_max 0.001
_refine_ls_shift/su_mean 0.000
_refine_ls_structure_factor_coef Fsqd
_refine_ls_weighting_details 'w=1/[\s^2^(Fo^2^)+(0.0406P)^2^+1.1958P] where P=(Fo^2^+2Fc^2^)/3'
_refine_ls_weighting_scheme calc
_refine_ls_wR_factor_gt 0.0863
_refine_ls_wR_factor_ref 0.0920
_reflns_Friedel_coverage 0.000
_reflns_Friedel_fraction_full .
_reflns_Friedel_fraction_max .
_reflns_number_gt 1811
_reflns_number_total 1983
_reflns_threshold_expression 'I > 2\s(I)'
_cod_data_source_file 1.cif
_cod_data_source_block SA1CoClEA10T1RT_0m
_cod_depositor_comments
;
The following automatic conversions were performed:

data item '_exptl_absorpt_correction_type' value 'Multi-Scan' was
changed to 'multi-scan' in accordance with the built-in table derived
from the CIF Core dictionary named 'cif_core.dic' version 2.4.5 last
updated on 2014-11-21.

Automatic conversion script
Id: cif_fix_values 8369 2020-08-20 11:38:08Z andrius 
;
_cod_original_sg_symbol_H-M 'P 21/m'
_cod_database_code 1564294
_shelx_shelxl_version_number 2014/7
_shelx_space_group_comment
;
The symmetry employed for this shelxl refinement is uniquely defined
by the following loop, which should always be used as a source of
symmetry information in preference to the above space-group names.
They are only intended as comments.
;

loop_
_space_group_symop_operation_xyz
'x, y, z'
'-x, y+1/2, -z'
'-x, -y, -z'
'x, -y-1/2, z'

loop_
_atom_site_label
_atom_site_type_symbol
_atom_site_fract_x
_atom_site_fract_y
_atom_site_fract_z
_atom_site_U_iso_or_equiv
_atom_site_adp_type
_atom_site_occupancy
_atom_site_site_symmetry_order
_atom_site_calc_flag
_atom_site_refinement_flags_posn
_atom_site_refinement_flags_adp
_atom_site_refinement_flags_occupancy
_atom_site_disorder_assembly
_atom_site_disorder_group
Co1 Co 0.40755(4) 0.2500 0.66607(3) 0.02596(18) Uani 1 2 d S T P . .
Cl1 Cl 0.56853(8) 0.2500 0.55315(7) 0.0371(3) Uani 1 2 d S T P . .
O1 O 0.41003(18) 0.5303(3) 0.66364(16) 0.0390(5) Uani 1 1 d . . . . .
N1 N 0.2332(3) 0.2500 0.5611(2) 0.0346(7) Uani 1 2 d S T P . .
C1 C 0.2724(4) 0.2500 0.3706(3) 0.0584(13) Uani 1 2 d S T P . .
H1A H 0.2260 0.2500 0.3015 0.088 Uiso 1 2 calc R U P . .
H1B H 0.3222 0.3563 0.3771 0.088 Uiso 0.5 1 calc R U P . .
H1C H 0.3222 0.1437 0.3771 0.088 Uiso 0.5 1 calc R U P . .
N2 N 0.1330(3) 0.2500 0.6196(2) 0.0343(7) Uani 1 2 d S T P . .
H10A H 0.469(4) 0.2500 1.174(3) 0.056(14) Uiso 1 2 d DS . P . .
C2 C 0.1897(3) 0.2500 0.4582(3) 0.0354(8) Uani 1 2 d S T P . .
Cl2 Cl 0.20365(8) 0.7500 0.74923(8) 0.0471(3) Uani 1 2 d S T P . .
N3 N 0.0622(3) 0.2500 0.7921(3) 0.0424(8) Uani 1 2 d S T P . .
H9A H -0.033(4) 0.2500 1.110(5) 0.082(19) Uiso 1 2 d DS . P . .
C3 C 0.0622(4) 0.2500 0.4487(3) 0.0477(11) Uani 1 2 d S T P . .
H3 H 0.0116 0.2500 0.3848 0.057 Uiso 1 2 calc R U P . .
H4A H 0.343(4) 0.583(6) 0.683(3) 0.079(13) Uiso 1 1 d . . . . .
H4B H 0.421(3) 0.573(5) 0.600(3) 0.072(12) Uiso 1 1 d . . . . .
N4 N 0.2115(3) 0.2500 0.9458(2) 0.0389(8) Uani 1 2 d S T P . .
H9B H 0.084(4) 0.151(6) 1.100(4) 0.109(18) Uiso 1 1 d D . . . .
H10B H 0.3676(19) 0.349(3) 1.118(3) 0.061(11) Uiso 1 1 d D . . . .
H5B H -0.161(5) 0.2500 0.523(4) 0.088(19) Uiso 1 2 d DS . P . .
C4 C 0.0277(3) 0.2500 0.5509(3) 0.0398(9) Uani 1 2 d S T P . .
N5 N 0.2701(2) 0.2500 0.7691(2) 0.0253(6) Uani 1 2 d S T P . .
C5 C -0.0968(4) 0.2500 0.5872(4) 0.0589(14) Uani 1 2 d S T P . .
C6 C 0.1538(3) 0.2500 0.7326(3) 0.0306(8) Uani 1 2 d S T P . .
H5A H -0.111(3) 0.136(3) 0.636(3) 0.067(11) Uiso 1 1 d D . . . .
N6 N 0.4152(2) 0.2500 0.9117(2) 0.0274(6) Uani 1 2 d S T P . .
N7 N 0.4964(3) 0.2500 0.8334(2) 0.0310(7) Uani 1 2 d S T P . .
C7 C 0.0989(4) 0.2500 0.8988(3) 0.0464(11) Uani 1 2 d S T P . .
C8 C 0.2928(3) 0.2500 0.8751(3) 0.0280(7) Uani 1 2 d S T P . .
C9 C 0.0376(6) 0.2500 1.0780(4) 0.079(2) Uani 1 2 d DS T P . .
C10 C 0.4145(5) 0.2500 1.1172(3) 0.0503(12) Uani 1 2 d DS T P . .
O11 O 0.0079(3) 0.2500 0.9606(3) 0.0677(11) Uani 1 2 d S T P . .
C11 C 0.4745(4) 0.2500 1.0151(3) 0.0365(9) Uani 1 2 d S T P . .
C13 C 0.6035(3) 0.2500 0.8882(3) 0.0380(9) Uani 1 2 d S T P . .
C12 C 0.5934(4) 0.2500 1.0013(3) 0.0413(9) Uani 1 2 d S T P . .
H12 H 0.6567 0.2500 1.0558 0.050 Uiso 1 2 calc R U P . .
C14 C 0.7160(4) 0.2500 0.8307(4) 0.0576(13) Uani 1 2 d S T P . .
H14A H 0.7852 0.2500 0.8829 0.086 Uiso 1 2 calc R U P . .
H14B H 0.7173 0.1437 0.7863 0.086 Uiso 0.5 1 calc R U P . .
H14C H 0.7173 0.3563 0.7863 0.086 Uiso 0.5 1 calc R U P . .

loop_
_atom_site_aniso_label
_atom_site_aniso_U_11
_atom_site_aniso_U_22
_atom_site_aniso_U_33
_atom_site_aniso_U_23
_atom_site_aniso_U_13
_atom_site_aniso_U_12
Co1 0.0216(3) 0.0349(3) 0.0221(3) 0.000 0.00610(17) 0.000
Cl1 0.0311(5) 0.0500(6) 0.0329(5) 0.000 0.0158(4) 0.000
O1 0.0459(11) 0.0367(11) 0.0368(11) 0.0024(8) 0.0165(9) 0.0019(9)
N1 0.0275(15) 0.053(2) 0.0239(15) 0.000 0.0038(12) 0.000
C1 0.047(3) 0.100(4) 0.028(2) 0.000 0.0052(18) 0.000
N2 0.0198(14) 0.054(2) 0.0285(15) 0.000 0.0018(12) 0.000
C2 0.0285(18) 0.048(2) 0.0288(18) 0.000 -0.0023(14) 0.000
Cl2 0.0288(5) 0.0762(8) 0.0375(5) 0.000 0.0092(4) 0.000
N3 0.0239(15) 0.069(2) 0.0358(17) 0.000 0.0092(13) 0.000
C3 0.034(2) 0.073(3) 0.033(2) 0.000 -0.0110(16) 0.000
N4 0.0315(16) 0.061(2) 0.0256(15) 0.000 0.0093(13) 0.000
C4 0.0254(18) 0.054(2) 0.039(2) 0.000 -0.0026(15) 0.000
N5 0.0220(14) 0.0323(15) 0.0215(14) 0.000 0.0019(11) 0.000
C5 0.0203(19) 0.100(4) 0.055(3) 0.000 -0.0035(18) 0.000
C6 0.0197(16) 0.040(2) 0.0326(18) 0.000 0.0039(14) 0.000
N6 0.0249(14) 0.0374(16) 0.0199(13) 0.000 0.0023(11) 0.000
N7 0.0231(14) 0.0425(18) 0.0272(15) 0.000 0.0023(11) 0.000
C7 0.032(2) 0.074(3) 0.035(2) 0.000 0.0170(17) 0.000
C8 0.0234(16) 0.0356(19) 0.0252(17) 0.000 0.0027(13) 0.000
C9 0.061(3) 0.145(7) 0.036(3) 0.000 0.030(2) 0.000
C10 0.061(3) 0.067(3) 0.023(2) 0.000 0.0020(19) 0.000
O11 0.0358(16) 0.129(3) 0.0425(17) 0.000 0.0225(14) 0.000
C11 0.050(2) 0.039(2) 0.0194(17) 0.000 -0.0015(15) 0.000
C13 0.0309(19) 0.048(2) 0.034(2) 0.000 -0.0018(15) 0.000
C12 0.036(2) 0.048(2) 0.037(2) 0.000 -0.0109(16) 0.000
C14 0.025(2) 0.094(4) 0.053(3) 0.000 0.0019(18) 0.000

loop_
_atom_type_symbol
_atom_type_description
_atom_type_scat_dispersion_real
_atom_type_scat_dispersion_imag
_atom_type_scat_source
C C 0.0033 0.0016 'International Tables Vol C Tables 4.2.6.8 and 6.1.1.4'
H H 0.0000 0.0000 'International Tables Vol C Tables 4.2.6.8 and 6.1.1.4'
N N 0.0061 0.0033 'International Tables Vol C Tables 4.2.6.8 and 6.1.1.4'
O O 0.0106 0.0060 'International Tables Vol C Tables 4.2.6.8 and 6.1.1.4'
Cl Cl 0.1484 0.1585 'International Tables Vol C Tables 4.2.6.8 and 6.1.1.4'
Co Co 0.3494 0.9721 'International Tables Vol C Tables 4.2.6.8 and 6.1.1.4'

loop_
_geom_angle_atom_site_label_1
_geom_angle_atom_site_label_2
_geom_angle_atom_site_label_3
_geom_angle
_geom_angle_site_symmetry_1
_geom_angle_site_symmetry_3
O1 Co1 O1 177.62(11) . 4_565
O1 Co1 N5 91.18(6) . .
O1 Co1 N5 91.18(6) 4_565 .
O1 Co1 N7 90.47(6) . .
O1 Co1 N7 90.47(6) 4_565 .
N5 Co1 N7 73.37(10) . .
O1 Co1 N1 90.21(6) . .
O1 Co1 N1 90.21(6) 4_565 .
N5 Co1 N1 73.01(10) . .
N7 Co1 N1 146.38(11) . .
O1 Co1 Cl1 88.82(6) . .
O1 Co1 Cl1 88.83(6) 4_565 .
N5 Co1 Cl1 178.30(8) . .
N7 Co1 Cl1 104.93(8) . .
N1 Co1 Cl1 108.69(8) . .
Co1 O1 H4A 114(3) . .
Co1 O1 H4B 112(3) . .
H4A O1 H4B 107(4) . .
C2 N1 N2 105.5(3) . .
C2 N1 Co1 141.3(3) . .
N2 N1 Co1 113.2(2) . .
C2 C1 H1A 109.5 . .
C2 C1 H1B 109.5 . .
H1A C1 H1B 109.5 . .
C2 C1 H1C 109.5 . .
H1A C1 H1C 109.5 . .
H1B C1 H1C 109.5 . .
C4 N2 N1 110.8(3) . .
C4 N2 C6 131.8(3) . .
N1 N2 C6 117.4(3) . .
N1 C2 C3 110.6(3) . .
N1 C2 C1 120.6(3) . .
C3 C2 C1 128.8(4) . .
C6 N3 C7 111.9(3) . .
C4 C3 C2 107.2(3) . .
C4 C3 H3 126.4 . .
C2 C3 H3 126.4 . .
C8 N4 C7 112.8(3) . .
C3 C4 N2 105.9(3) . .
C3 C4 C5 129.3(4) . .
N2 C4 C5 124.7(4) . .
C8 N5 C6 115.3(3) . .
C8 N5 Co1 122.0(2) . .
C6 N5 Co1 122.6(2) . .
C4 C5 H5B 112(3) . .
C4 C5 H5A 112(2) . .
H5B C5 H5A 108(2) . .
N3 C6 N5 126.3(3) . .
N3 C6 N2 119.9(3) . .
N5 C6 N2 113.8(3) . .
C11 N6 N7 111.2(3) . .
C11 N6 C8 131.7(3) . .
N7 N6 C8 117.0(3) . .
C13 N7 N6 105.0(3) . .
C13 N7 Co1 141.8(3) . .
N6 N7 Co1 113.13(19) . .
O11 C7 N4 119.2(4) . .
O11 C7 N3 113.0(4) . .
N4 C7 N3 127.8(3) . .
N5 C8 N4 125.9(3) . .
N5 C8 N6 114.4(3) . .
N4 C8 N6 119.7(3) . .
O11 C9 H9A 108(4) . .
O11 C9 H9B 111(3) . .
H9A C9 H9B 110(4) . .
C11 C10 H10A 111(3) . .
C11 C10 H10B 109(2) . .
H10A C10 H10B 110(2) . .
C7 O11 C9 117.6(4) . .
C12 C11 N6 105.6(3) . .
C12 C11 C10 129.3(4) . .
N6 C11 C10 125.0(4) . .
N7 C13 C12 110.8(3) . .
N7 C13 C14 120.9(3) . .
C12 C13 C14 128.3(4) . .
C11 C12 C13 107.3(3) . .
C11 C12 H12 126.3 . .
C13 C12 H12 126.3 . .
C13 C14 H14A 109.5 . .
C13 C14 H14B 109.5 . .
H14A C14 H14B 109.5 . .
C13 C14 H14C 109.5 . .
H14A C14 H14C 109.5 . .
H14B C14 H14C 109.5 . .

loop_
_geom_bond_atom_site_label_1
_geom_bond_atom_site_label_2
_geom_bond_distance
_geom_bond_site_symmetry_2
Co1 O1 2.068(2) .
Co1 O1 2.068(2) 4_565
Co1 N5 2.095(3) .
Co1 N7 2.218(3) .
Co1 N1 2.238(3) .
Co1 Cl1 2.3879(9) .
O1 H4A 0.90(4) .
O1 H4B 0.87(4) .
N1 C2 1.324(5) .
N1 N2 1.394(4) .
C1 C2 1.495(6) .
C1 H1A 0.9600 .
C1 H1B 0.9600 .
C1 H1C 0.9600 .
N2 C4 1.385(5) .
N2 C6 1.401(5) .
C2 C3 1.419(5) .
N3 C6 1.321(5) .
N3 C7 1.350(5) .
C3 C4 1.363(6) .
C3 H3 0.9300 .
N4 C8 1.325(5) .
N4 C7 1.335(5) .
C4 C5 1.504(6) .
N5 C8 1.317(4) .
N5 C6 1.334(4) .
C5 H5B 1.02(5) .
C5 H5A 1.06(3) .
N6 C11 1.388(5) .
N6 N7 1.394(4) .
N6 C8 1.399(4) .
N7 C13 1.318(5) .
C7 O11 1.333(5) .
C9 O11 1.466(7) .
C9 H9A 0.92(3) .
C9 H9B 0.93(3) .
C10 C11 1.492(6) .
C10 H10A 0.89(3) .
C10 H10B 0.90(3) .
C11 C12 1.357(6) .
C13 C12 1.422(6) .
C13 C14 1.506(6) .
C12 H12 0.9300 .
C14 H14A 0.9600 .
C14 H14B 0.9600 .
C14 H14C 0.9600 .

loop_
_geom_torsion_atom_site_label_1
_geom_torsion_atom_site_label_2
_geom_torsion_atom_site_label_3
_geom_torsion_atom_site_label_4
_geom_torsion
_geom_torsion_site_symmetry_1
_geom_torsion_site_symmetry_2
_geom_torsion_site_symmetry_3
_geom_torsion_site_symmetry_4
C2 N1 N2 C4 0.000(1) . . . .
Co1 N1 N2 C4 180.000(1) . . . .
C2 N1 N2 C6 180.000(1) . . . .
Co1 N1 N2 C6 0.000(1) . . . .
N2 N1 C2 C3 0.000(1) . . . .
Co1 N1 C2 C3 180.000(1) . . . .
N2 N1 C2 C1 180.000(1) . . . .
Co1 N1 C2 C1 0.000(1) . . . .
N1 C2 C3 C4 0.000(1) . . . .
C1 C2 C3 C4 180.000(1) . . . .
C2 C3 C4 N2 0.000(1) . . . .
C2 C3 C4 C5 180.000(1) . . . .
N1 N2 C4 C3 0.000(1) . . . .
C6 N2 C4 C3 180.000(1) . . . .
N1 N2 C4 C5 180.000(1) . . . .
C6 N2 C4 C5 0.000(1) . . . .
C7 N3 C6 N5 0.000(1) . . . .
C7 N3 C6 N2 180.000(1) . . . .
C8 N5 C6 N3 0.000(1) . . . .
Co1 N5 C6 N3 180.000(1) . . . .
C8 N5 C6 N2 180.000(1) . . . .
Co1 N5 C6 N2 0.000(1) . . . .
C4 N2 C6 N3 0.000(1) . . . .
N1 N2 C6 N3 180.000(1) . . . .
C4 N2 C6 N5 180.000(1) . . . .
N1 N2 C6 N5 0.000(1) . . . .
C11 N6 N7 C13 0.000(1) . . . .
C8 N6 N7 C13 180.000(1) . . . .
C11 N6 N7 Co1 180.000(1) . . . .
C8 N6 N7 Co1 0.000(1) . . . .
C8 N4 C7 O11 180.000(1) . . . .
C8 N4 C7 N3 0.000(2) . . . .
C6 N3 C7 O11 180.000(1) . . . .
C6 N3 C7 N4 0.000(1) . . . .
C6 N5 C8 N4 0.000(1) . . . .
Co1 N5 C8 N4 180.000(1) . . . .
C6 N5 C8 N6 180.000(1) . . . .
Co1 N5 C8 N6 0.000(1) . . . .
C7 N4 C8 N5 0.000(1) . . . .
C7 N4 C8 N6 180.000(1) . . . .
C11 N6 C8 N5 180.000(1) . . . .
N7 N6 C8 N5 0.000(1) . . . .
C11 N6 C8 N4 0.000(2) . . . .
N7 N6 C8 N4 180.000(1) . . . .
N4 C7 O11 C9 0.000(2) . . . .
N3 C7 O11 C9 180.000(2) . . . .
N7 N6 C11 C12 0.000(1) . . . .
C8 N6 C11 C12 180.000(1) . . . .
N7 N6 C11 C10 180.000(2) . . . .
C8 N6 C11 C10 0.000(2) . . . .
N6 N7 C13 C12 0.000(1) . . . .
Co1 N7 C13 C12 180.000(1) . . . .
N6 N7 C13 C14 180.000(1) . . . .
Co1 N7 C13 C14 0.000(2) . . . .
N6 C11 C12 C13 0.000(1) . . . .
C10 C11 C12 C13 180.000(2) . . . .
N7 C13 C12 C11 0.000(1) . . . .
C14 C13 C12 C11 180.000(1) . . . .
